data_1572236
loop_
_publ_author_name
'Cao, Xu-You'
'Xu, Shi-Yin'
'Wu, Ling-Wei'
'Qiu, Yi-Feng'
'Zhang, Hao'
'Si, Li-Ping'
'Wang, Li-Ming'
'Liu, Hai-Yang'

_publ_section_title
;
 Co(iii) corroles with pendant amidophenol and amidopyridine as
 proton-relay arms to facilitate the electrocatalytic hydrogen evolution
 reaction
;
_journal_issue 19
_journal_name_full 'Catalysis Science &amp; Technology'
_journal_page_first 5608
_journal_page_last 5615
_journal_paper_doi 10.1039/D4CY00677A
_journal_volume 14
_journal_year 2024
_chemical_formula_sum 'C22 H25 Fe N'
_chemical_formula_weight 359.28
_space_group_IT_number 4
_space_group_name_Hall 'P 2yb'
_space_group_name_H-M_alt 'P 1 21 1'
_symmetry_cell_setting monoclinic
_symmetry_space_group_name_H-M 'P 1 21 1'
_atom_sites_solution_hydrogens 'at N from difmap, others geom'
_atom_sites_solution_primary direct
_atom_sites_solution_secondary difmap
_audit_block_doi 10.5517/cc7v90c
_audit_creation_method SHELXL-97
_audit_update_record
;
2004-03-15 deposited with the CCDC.	2024-08-02 downloaded from the CCDC.
;
_cell_angle_alpha 90.00
_cell_angle_beta 91.77(1)
_cell_angle_gamma 90.00
_cell_formula_units_Z 2
_cell_length_a 10.888(1)
_cell_length_b 7.319(1)
_cell_length_c 11.070(1)
_cell_measurement_temperature 198(2)
_cell_volume 881.74(17)
_computing_cell_refinement 'Collect (Nonius B.V., 1998)'
_computing_data_collection 'Collect (Nonius B.V., 1998)'
_computing_data_reduction 'Denzo-SMN (Otwinowski & Minor, 1997)'
_computing_molecular_graphics 'SCHAKAL (Keller, 1997)'
_computing_publication_material 'SHELXL-97 (Sheldrick, 1997)'
_computing_structure_refinement 'SHELXL-97 (Sheldrick, 1997)'
_computing_structure_solution 'SHELXS-97 (Sheldrick, 1990)'
_diffrn_ambient_temperature 198(2)
_diffrn_measured_fraction_theta_full 0.999
_diffrn_measured_fraction_theta_max 0.999
_diffrn_measurement_device_type 'Nonius KappaCCD'
_diffrn_measurement_method '\w and \f scans'
_diffrn_radiation_monochromator graphite
_diffrn_radiation_source 'rotating anode Nonius FR591'
_diffrn_radiation_type MoK\a
_diffrn_radiation_wavelength 0.71073
_diffrn_reflns_av_R_equivalents 0.051
_diffrn_reflns_av_sigmaI/netI 0.0749
_diffrn_reflns_limit_h_max 13
_diffrn_reflns_limit_h_min -13
_diffrn_reflns_limit_k_max 9
_diffrn_reflns_limit_k_min -7
_diffrn_reflns_limit_l_max 13
_diffrn_reflns_limit_l_min -13
_diffrn_reflns_number 7860
_diffrn_reflns_theta_full 26.30
_diffrn_reflns_theta_max 26.30
_diffrn_reflns_theta_min 1.84
_exptl_absorpt_coefficient_mu 0.857
_exptl_absorpt_correction_T_max 0.9584
_exptl_absorpt_correction_T_min 0.7535
_exptl_absorpt_correction_type empirical
_exptl_absorpt_process_details SORTAV
_exptl_crystal_colour yellow
_exptl_crystal_density_diffrn 1.353
_exptl_crystal_density_method 'not measured'
_exptl_crystal_description plate
_exptl_crystal_F_000 380
_exptl_crystal_size_max 0.35
_exptl_crystal_size_mid 0.25
_exptl_crystal_size_min 0.05
_refine_diff_density_max 0.385
_refine_diff_density_min -0.316
_refine_diff_density_rms 0.061
_refine_ls_abs_structure_details 'Flack H D (1983), Acta Cryst. A39, 876-881'
_refine_ls_abs_structure_Flack -0.01(2)
_refine_ls_extinction_method none
_refine_ls_goodness_of_fit_ref 1.044
_refine_ls_hydrogen_treatment riding
_refine_ls_matrix_type full
_refine_ls_number_parameters 222
_refine_ls_number_reflns 3323
_refine_ls_number_restraints 1
_refine_ls_restrained_S_all 1.044
_refine_ls_R_factor_all 0.0703
_refine_ls_R_factor_gt 0.0476
_refine_ls_shift/su_max 0.001
_refine_ls_shift/su_mean 0.000
_refine_ls_structure_factor_coef Fsqd
_refine_ls_weighting_details 'calc w=1/[\s^2^(Fo^2^)+(0.0079P)^2^+0.6023P] where P=(Fo^2^+2Fc^2^)/3'
_refine_ls_weighting_scheme calc
_refine_ls_wR_factor_gt 0.0779
_refine_ls_wR_factor_ref 0.0852
_reflns_number_gt 2734
_reflns_number_total 3323
_reflns_threshold_expression >2sigma(I)
_cod_data_source_file d4cy00677a2.cif
_cod_data_source_block erk2506
_cod_depositor_comments 'Adding full bibliography for 1572236--1572237.cif.'
_cod_original_sg_symbol_H-M P21
_cod_database_code 1572236

loop_
_symmetry_equiv_pos_as_xyz
'x, y, z'
'-x, y+1/2, -z'

loop_
_atom_site_label
_atom_site_type_symbol
_atom_site_fract_x
_atom_site_fract_y
_atom_site_fract_z
_atom_site_U_iso_or_equiv
_atom_site_adp_type
_atom_site_occupancy
_atom_site_symmetry_multiplicity
_atom_site_calc_flag
_atom_site_refinement_flags
_atom_site_disorder_assembly
_atom_site_disorder_group
Fe Fe 0.73443(5) 0.26457(5) 0.61637(4) 0.02668(14) Uani 1 1 d . . .
N1 N 0.9359(3) 0.1514(5) 0.2916(3) 0.0343(8) Uani 1 1 d . . .
H1 H 1.000(4) 0.213(5) 0.317(3) 0.041 Uiso 1 1 d . . .
C1 C 0.6457(3) 0.4524(5) 0.5126(3) 0.0272(9) Uani 1 1 d . . .
C2 C 0.5587(4) 0.3359(5) 0.5665(4) 0.0321(10) Uani 1 1 d . . .
H2 H 0.5003 0.2614 0.5242 0.039 Uiso 1 1 calc R . .
C3 C 0.5734(4) 0.3491(5) 0.6945(4) 0.0351(10) Uani 1 1 d . . .
H3 H 0.5273 0.2849 0.7523 0.042 Uiso 1 1 calc R . .
C4 C 0.6689(4) 0.4748(5) 0.7199(4) 0.0383(11) Uani 1 1 d . . .
H4 H 0.6983 0.5103 0.7981 0.046 Uiso 1 1 calc R . .
C5 C 0.7134(4) 0.5389(5) 0.6091(4) 0.0328(10) Uani 1 1 d . . .
H5 H 0.7776 0.6252 0.6003 0.039 Uiso 1 1 calc R . .
C6 C 0.6681(4) 0.4747(5) 0.3790(3) 0.0318(9) Uani 1 1 d . . .
H6 H 0.6601 0.6080 0.3607 0.038 Uiso 1 1 calc R . .
C7 C 0.5699(4) 0.3767(6) 0.3007(3) 0.0404(10) Uani 1 1 d . . .
H7A H 0.5641 0.2489 0.3263 0.061 Uiso 1 1 calc R . .
H7B H 0.5926 0.3817 0.2158 0.061 Uiso 1 1 calc R . .
H7C H 0.4904 0.4368 0.3100 0.061 Uiso 1 1 calc R . .
C8 C 0.7987(4) 0.4185(5) 0.3452(4) 0.0327(9) Uani 1 1 d . . .
H8A H 0.8583 0.4869 0.3972 0.039 Uiso 1 1 calc R . .
H8B H 0.8118 0.4554 0.2606 0.039 Uiso 1 1 calc R . .
C9 C 0.8266(4) 0.2123(5) 0.3578(3) 0.0263(10) Uani 1 1 d . . .
H9 H 0.7543 0.1458 0.3215 0.032 Uiso 1 1 calc R . .
C10 C 0.8388(4) 0.1530(5) 0.4875(3) 0.0263(9) Uani 1 1 d . . .
C11 C 0.7662(4) 0.0141(5) 0.5422(4) 0.0304(10) Uani 1 1 d . . .
H11 H 0.7080 -0.0621 0.5011 0.037 Uiso 1 1 calc R . .
C12 C 0.7953(4) 0.0090(5) 0.6674(4) 0.0362(10) Uani 1 1 d . . .
H12 H 0.7593 -0.0696 0.7247 0.043 Uiso 1 1 calc R . .
C13 C 0.8868(4) 0.1405(6) 0.6925(4) 0.0361(11) Uani 1 1 d . . .
H13 H 0.9234 0.1655 0.7698 0.043 Uiso 1 1 calc R . .
C14 C 0.9155(4) 0.2298(5) 0.5825(3) 0.0326(10) Uani 1 1 d . . .
H14 H 0.9748 0.3236 0.5735 0.039 Uiso 1 1 calc R . .
C15 C 0.9254(4) 0.1715(6) 0.1597(4) 0.0372(10) Uani 1 1 d . . .
H15 H 0.9083 0.3025 0.1396 0.045 Uiso 1 1 calc R . .
C16 C 1.0472(4) 0.1167(7) 0.1069(5) 0.0504(12) Uani 1 1 d . . .
H16A H 1.1111 0.2035 0.1335 0.076 Uiso 1 1 calc R . .
H16B H 1.0395 0.1177 0.0185 0.076 Uiso 1 1 calc R . .
H16C H 1.0696 -0.0063 0.1347 0.076 Uiso 1 1 calc R . .
C17 C 0.8221(4) 0.0550(5) 0.1077(3) 0.0330(10) Uani 1 1 d . . .
C18 C 0.8002(4) -0.1214(6) 0.1481(4) 0.0393(10) Uani 1 1 d . . .
H18 H 0.8491 -0.1695 0.2132 0.047 Uiso 1 1 calc R . .
C19 C 0.7083(4) -0.2288(10) 0.0952(3) 0.0450(10) Uani 1 1 d . . .
H19 H 0.6953 -0.3495 0.1237 0.054 Uiso 1 1 calc R . .
C20 C 0.6361(4) -0.1602(6) 0.0014(4) 0.0472(12) Uani 1 1 d . . .
H20 H 0.5734 -0.2339 -0.0351 0.057 Uiso 1 1 calc R . .
C21 C 0.6544(5) 0.0128(7) -0.0389(4) 0.0509(12) Uani 1 1 d . . .
H21 H 0.6039 0.0601 -0.1030 0.061 Uiso 1 1 calc R . .
C22 C 0.7471(5) 0.1212(6) 0.0135(4) 0.0454(12) Uani 1 1 d . . .
H22 H 0.7592 0.2418 -0.0155 0.054 Uiso 1 1 calc R . .

loop_
_atom_site_aniso_label
_atom_site_aniso_U_11
_atom_site_aniso_U_22
_atom_site_aniso_U_33
_atom_site_aniso_U_23
_atom_site_aniso_U_13
_atom_site_aniso_U_12
Fe 0.0271(3) 0.0204(2) 0.0324(3) 0.0002(3) -0.0017(2) 0.0021(3)
N1 0.019(2) 0.041(2) 0.043(2) 0.0022(16) 0.0006(16) 0.0055(16)
C1 0.022(2) 0.021(2) 0.038(2) 0.0046(16) 0.0026(18) 0.0049(16)
C2 0.026(2) 0.027(2) 0.043(2) 0.0056(16) -0.003(2) 0.0046(16)
C3 0.032(3) 0.030(2) 0.044(2) 0.0061(17) 0.010(2) 0.0110(18)
C4 0.046(3) 0.031(2) 0.037(2) -0.0071(18) -0.005(2) 0.011(2)
C5 0.036(3) 0.014(2) 0.048(3) -0.0024(18) -0.001(2) -0.0011(18)
C6 0.031(3) 0.021(2) 0.043(2) 0.0069(16) -0.0012(19) 0.0042(17)
C7 0.031(3) 0.055(3) 0.035(2) 0.0033(19) -0.0047(19) 0.003(2)
C8 0.027(2) 0.032(2) 0.039(2) 0.010(2) 0.0053(18) 0.0017(19)
C9 0.018(2) 0.028(2) 0.034(2) 0.0019(15) 0.0001(17) 0.0030(15)
C10 0.026(2) 0.0180(19) 0.035(2) -0.0025(15) -0.0010(18) 0.0041(16)
C11 0.036(3) 0.0174(19) 0.037(2) -0.0038(17) -0.001(2) 0.0030(18)
C12 0.047(3) 0.024(2) 0.038(2) 0.0046(18) 0.005(2) 0.010(2)
C13 0.039(3) 0.039(2) 0.029(2) -0.0020(17) -0.009(2) 0.017(2)
C14 0.021(2) 0.029(3) 0.047(2) -0.0022(18) -0.0071(17) 0.0025(17)
C15 0.036(3) 0.036(2) 0.039(2) 0.0071(19) 0.009(2) 0.0049(19)
C16 0.036(3) 0.059(3) 0.057(3) -0.003(2) 0.018(2) -0.004(2)
C17 0.034(3) 0.040(2) 0.026(2) 0.0015(17) 0.0132(19) 0.0059(19)
C18 0.039(3) 0.045(3) 0.033(2) 0.0092(19) 0.001(2) 0.010(2)
C19 0.052(3) 0.044(2) 0.039(2) 0.000(3) 0.0071(19) -0.002(4)
C20 0.041(3) 0.064(3) 0.037(2) -0.003(2) 0.004(2) -0.005(2)
C21 0.049(3) 0.070(3) 0.033(2) 0.006(2) -0.007(2) 0.005(3)
C22 0.053(3) 0.052(3) 0.031(3) 0.014(2) 0.007(2) 0.009(2)

loop_
_atom_type_symbol
_atom_type_description
_atom_type_scat_dispersion_real
_atom_type_scat_dispersion_imag
_atom_type_scat_source
C C 0.0033 0.0016 'International Tables Vol C Tables 4.2.6.8 and 6.1.1.4'
H H 0.0000 0.0000 'International Tables Vol C Tables 4.2.6.8 and 6.1.1.4'
N N 0.0061 0.0033 'International Tables Vol C Tables 4.2.6.8 and 6.1.1.4'
Fe Fe 0.3463 0.8444 'International Tables Vol C Tables 4.2.6.8 and 6.1.1.4'

loop_
_citation_id
_citation_doi
_citation_year
1 10.1055/s-2004-829177 2004

loop_
_geom_angle_atom_site_label_1
_geom_angle_atom_site_label_2
_geom_angle_atom_site_label_3
_geom_angle
_geom_angle_site_symmetry_1
_geom_angle_site_symmetry_3
_geom_angle_publ_flag
C10 Fe C1 98.21(15) . . ?
C10 Fe C5 115.98(16) . . ?
C1 Fe C5 41.36(15) . . ?
C10 Fe C14 41.48(15) . . ?
C1 Fe C14 115.45(15) . . ?
C5 Fe C14 103.07(17) . . ?
C10 Fe C11 41.30(16) . . ?
C1 Fe C11 117.82(15) . . ?
C5 Fe C11 153.59(18) . . ?
C14 Fe C11 68.70(16) . . ?
C10 Fe C2 117.03(16) . . ?
C1 Fe C2 40.92(15) . . ?
C5 Fe C2 68.37(16) . . ?
C14 Fe C2 152.52(15) . . ?
C11 Fe C2 106.84(16) . . ?
C10 Fe C13 69.27(16) . . ?
C1 Fe C13 154.54(17) . . ?
C5 Fe C13 123.07(17) . . ?
C14 Fe C13 40.86(16) . . ?
C11 Fe C13 67.82(16) . . ?
C2 Fe C13 164.54(16) . . ?
C10 Fe C4 154.91(16) . . ?
C1 Fe C4 68.88(15) . . ?
C5 Fe C4 40.47(16) . . ?
C14 Fe C4 123.39(17) . . ?
C11 Fe C4 163.79(17) . . ?
C2 Fe C4 67.76(16) . . ?
C13 Fe C4 113.10(17) . . ?
C10 Fe C12 69.12(16) . . ?
C1 Fe C12 156.89(15) . . ?
C5 Fe C12 161.57(18) . . ?
C14 Fe C12 68.37(17) . . ?
C11 Fe C12 40.29(15) . . ?
C2 Fe C12 126.69(17) . . ?
C13 Fe C12 40.06(17) . . ?
C4 Fe C12 129.86(16) . . ?
C10 Fe C3 156.23(15) . . ?
C1 Fe C3 68.77(15) . . ?
C5 Fe C3 67.90(17) . . ?
C14 Fe C3 162.02(15) . . ?
C11 Fe C3 126.26(17) . . ?
C2 Fe C3 40.47(16) . . ?
C13 Fe C3 130.17(17) . . ?
C4 Fe C3 39.91(16) . . ?
C12 Fe C3 115.23(16) . . ?
C15 N1 C9 114.9(3) . . ?
C5 C1 C2 106.7(3) . . ?
C5 C1 C6 126.0(3) . . ?
C2 C1 C6 127.2(3) . . ?
C5 C1 Fe 69.5(2) . . ?
C2 C1 Fe 70.4(2) . . ?
C6 C1 Fe 122.7(3) . . ?
C1 C2 C3 108.8(4) . . ?
C1 C2 Fe 68.6(2) . . ?
C3 C2 Fe 70.9(2) . . ?
C4 C3 C2 107.6(4) . . ?
C4 C3 Fe 69.5(2) . . ?
C2 C3 Fe 68.6(2) . . ?
C3 C4 C5 108.3(4) . . ?
C3 C4 Fe 70.6(2) . . ?
C5 C4 Fe 68.4(2) . . ?
C4 C5 C1 108.6(4) . . ?
C4 C5 Fe 71.2(2) . . ?
C1 C5 Fe 69.2(2) . . ?
C1 C6 C8 112.7(3) . . ?
C1 C6 C7 111.8(3) . . ?
C8 C6 C7 111.8(3) . . ?
C6 C8 C9 114.9(3) . . ?
N1 C9 C10 109.7(3) . . ?
N1 C9 C8 114.0(3) . . ?
C10 C9 C8 112.3(3) . . ?
C11 C10 C14 106.5(3) . . ?
C11 C10 C9 125.1(3) . . ?
C14 C10 C9 128.2(3) . . ?
C11 C10 Fe 70.1(2) . . ?
C14 C10 Fe 69.7(2) . . ?
C9 C10 Fe 121.5(3) . . ?
C12 C11 C10 108.9(3) . . ?
C12 C11 Fe 70.4(2) . . ?
C10 C11 Fe 68.6(2) . . ?
C13 C12 C11 108.2(4) . . ?
C13 C12 Fe 69.7(2) . . ?
C11 C12 Fe 69.3(2) . . ?
C12 C13 C14 108.5(3) . . ?
C12 C13 Fe 70.3(2) . . ?
C14 C13 Fe 69.0(2) . . ?
C13 C14 C10 107.9(4) . . ?
C13 C14 Fe 70.2(2) . . ?
C10 C14 Fe 68.9(2) . . ?
N1 C15 C17 110.9(3) . . ?
N1 C15 C16 108.3(4) . . ?
C17 C15 C16 110.7(4) . . ?
C22 C17 C18 117.5(4) . . ?
C22 C17 C15 120.1(4) . . ?
C18 C17 C15 122.3(4) . . ?
C19 C18 C17 121.3(4) . . ?
C20 C19 C18 119.9(6) . . ?
C21 C20 C19 120.1(5) . . ?
C20 C21 C22 120.3(4) . . ?
C17 C22 C21 120.9(4) . . ?

loop_
_geom_bond_atom_site_label_1
_geom_bond_atom_site_label_2
_geom_bond_distance
_geom_bond_site_symmetry_2
_geom_bond_publ_flag
Fe C10 2.023(4) . ?
Fe C1 2.018(3) . ?
Fe C5 2.022(4) . ?
Fe C14 2.034(4) . ?
Fe C11 2.042(4) . ?
Fe C2 2.042(4) . ?
Fe C13 2.050(4) . ?
Fe C4 2.059(4) . ?
Fe C12 2.058(4) . ?
Fe C3 2.073(4) . ?
N1 C15 1.468(5) . ?
N1 C9 1.486(5) . ?
C1 C5 1.427(5) . ?
C1 C2 1.419(5) . ?
C1 C6 1.515(5) . ?
C2 C3 1.423(6) . ?
C3 C4 1.410(6) . ?
C4 C5 1.412(6) . ?
C6 C8 1.538(5) . ?
C6 C7 1.533(5) . ?
C8 C9 1.545(6) . ?
C9 C10 1.501(5) . ?
C10 C11 1.434(6) . ?
C10 C14 1.437(5) . ?
C11 C12 1.412(5) . ?
C12 C13 1.407(6) . ?
C13 C14 1.426(6) . ?
C15 C17 1.511(6) . ?
C15 C16 1.520(6) . ?
C17 C22 1.391(6) . ?
C17 C18 1.389(5) . ?
C18 C19 1.387(6) . ?
C19 C20 1.378(6) . ?
C20 C21 1.359(6) . ?
C21 C22 1.396(6) . ?

loop_
_geom_torsion_atom_site_label_1
_geom_torsion_atom_site_label_2
_geom_torsion_atom_site_label_3
_geom_torsion_atom_site_label_4
_geom_torsion
_geom_torsion_site_symmetry_1
_geom_torsion_site_symmetry_2
_geom_torsion_site_symmetry_3
_geom_torsion_site_symmetry_4
_geom_torsion_publ_flag
C10 Fe C1 C5 -120.4(2) . . . . ?
C14 Fe C1 C5 -80.7(3) . . . . ?
C11 Fe C1 C5 -158.9(3) . . . . ?
C2 Fe C1 C5 117.3(3) . . . . ?
C13 Fe C1 C5 -62.3(4) . . . . ?
C4 Fe C1 C5 37.3(3) . . . . ?
C12 Fe C1 C5 -175.0(4) . . . . ?
C3 Fe C1 C5 80.2(3) . . . . ?
C10 Fe C1 C2 122.3(2) . . . . ?
C5 Fe C1 C2 -117.3(3) . . . . ?
C14 Fe C1 C2 162.0(2) . . . . ?
C11 Fe C1 C2 83.8(3) . . . . ?
C13 Fe C1 C2 -179.6(3) . . . . ?
C4 Fe C1 C2 -80.0(3) . . . . ?
C12 Fe C1 C2 67.7(5) . . . . ?
C3 Fe C1 C2 -37.1(2) . . . . ?
C10 Fe C1 C6 0.0(3) . . . . ?
C5 Fe C1 C6 120.4(4) . . . . ?
C14 Fe C1 C6 39.7(3) . . . . ?
C11 Fe C1 C6 -38.6(4) . . . . ?
C2 Fe C1 C6 -122.3(4) . . . . ?
C13 Fe C1 C6 58.1(5) . . . . ?
C4 Fe C1 C6 157.7(4) . . . . ?
C12 Fe C1 C6 -54.6(6) . . . . ?
C3 Fe C1 C6 -159.4(3) . . . . ?
C5 C1 C2 C3 -0.5(4) . . . . ?
C6 C1 C2 C3 176.5(3) . . . . ?
Fe C1 C2 C3 59.8(3) . . . . ?
C5 C1 C2 Fe -60.3(3) . . . . ?
C6 C1 C2 Fe 116.8(4) . . . . ?
C10 Fe C2 C1 -69.9(3) . . . . ?
C5 Fe C2 C1 39.2(2) . . . . ?
C14 Fe C2 C1 -37.2(4) . . . . ?
C11 Fe C2 C1 -113.3(2) . . . . ?
C13 Fe C2 C1 179.4(6) . . . . ?
C4 Fe C2 C1 83.0(2) . . . . ?
C12 Fe C2 C1 -153.1(2) . . . . ?
C3 Fe C2 C1 120.0(3) . . . . ?
C10 Fe C2 C3 170.1(2) . . . . ?
C1 Fe C2 C3 -120.0(3) . . . . ?
C5 Fe C2 C3 -80.9(2) . . . . ?
C14 Fe C2 C3 -157.3(3) . . . . ?
C11 Fe C2 C3 126.7(2) . . . . ?
C13 Fe C2 C3 59.3(7) . . . . ?
C4 Fe C2 C3 -37.1(2) . . . . ?
C12 Fe C2 C3 86.9(3) . . . . ?
C1 C2 C3 C4 0.4(4) . . . . ?
Fe C2 C3 C4 58.8(3) . . . . ?
C1 C2 C3 Fe -58.4(3) . . . . ?
C10 Fe C3 C4 -141.9(3) . . . . ?
C1 Fe C3 C4 -82.1(2) . . . . ?
C5 Fe C3 C4 -37.4(2) . . . . ?
C14 Fe C3 C4 25.2(6) . . . . ?
C11 Fe C3 C4 168.3(2) . . . . ?
C2 Fe C3 C4 -119.5(3) . . . . ?
C13 Fe C3 C4 77.9(3) . . . . ?
C12 Fe C3 C4 122.7(2) . . . . ?
C10 Fe C3 C2 -22.4(5) . . . . ?
C1 Fe C3 C2 37.5(2) . . . . ?
C5 Fe C3 C2 82.1(2) . . . . ?
C14 Fe C3 C2 144.7(5) . . . . ?
C11 Fe C3 C2 -72.2(3) . . . . ?
C13 Fe C3 C2 -162.5(2) . . . . ?
C4 Fe C3 C2 119.5(3) . . . . ?
C12 Fe C3 C2 -117.7(2) . . . . ?
C2 C3 C4 C5 -0.1(4) . . . . ?
Fe C3 C4 C5 58.1(3) . . . . ?
C2 C3 C4 Fe -58.2(3) . . . . ?
C10 Fe C4 C3 144.1(3) . . . . ?
C1 Fe C4 C3 81.8(2) . . . . ?
C5 Fe C4 C3 119.9(3) . . . . ?
C14 Fe C4 C3 -170.9(2) . . . . ?
C11 Fe C4 C3 -35.8(7) . . . . ?
C2 Fe C4 C3 37.6(2) . . . . ?
C13 Fe C4 C3 -125.7(2) . . . . ?
C12 Fe C4 C3 -82.4(3) . . . . ?
C10 Fe C4 C5 24.3(5) . . . . ?
C1 Fe C4 C5 -38.1(2) . . . . ?
C14 Fe C4 C5 69.2(3) . . . . ?
C11 Fe C4 C5 -155.7(5) . . . . ?
C2 Fe C4 C5 -82.3(3) . . . . ?
C13 Fe C4 C5 114.5(3) . . . . ?
C12 Fe C4 C5 157.8(3) . . . . ?
C3 Fe C4 C5 -119.9(3) . . . . ?
C3 C4 C5 C1 -0.2(4) . . . . ?
Fe C4 C5 C1 59.2(3) . . . . ?
C3 C4 C5 Fe -59.5(3) . . . . ?
C2 C1 C5 C4 0.5(4) . . . . ?
C6 C1 C5 C4 -176.6(3) . . . . ?
Fe C1 C5 C4 -60.5(3) . . . . ?
C2 C1 C5 Fe 61.0(3) . . . . ?
C6 C1 C5 Fe -116.2(4) . . . . ?
C10 Fe C5 C4 -168.8(2) . . . . ?
C1 Fe C5 C4 119.4(4) . . . . ?
C14 Fe C5 C4 -126.8(3) . . . . ?
C11 Fe C5 C4 165.0(4) . . . . ?
C2 Fe C5 C4 80.7(3) . . . . ?
C13 Fe C5 C4 -87.6(3) . . . . ?
C12 Fe C5 C4 -66.8(6) . . . . ?
C3 Fe C5 C4 36.9(2) . . . . ?
C10 Fe C5 C1 71.8(3) . . . . ?
C14 Fe C5 C1 113.8(2) . . . . ?
C11 Fe C5 C1 45.6(5) . . . . ?
C2 Fe C5 C1 -38.8(2) . . . . ?
C13 Fe C5 C1 153.0(2) . . . . ?
C4 Fe C5 C1 -119.4(4) . . . . ?
C12 Fe C5 C1 173.8(5) . . . . ?
C3 Fe C5 C1 -82.5(3) . . . . ?
C5 C1 C6 C8 58.8(5) . . . . ?
C2 C1 C6 C8 -117.7(4) . . . . ?
Fe C1 C6 C8 -28.4(4) . . . . ?
C5 C1 C6 C7 -174.3(4) . . . . ?
C2 C1 C6 C7 9.2(5) . . . . ?
Fe C1 C6 C7 98.5(4) . . . . ?
C1 C6 C8 C9 67.6(4) . . . . ?
C7 C6 C8 C9 -59.3(4) . . . . ?
C15 N1 C9 C10 169.5(3) . . . . ?
C15 N1 C9 C8 -63.6(4) . . . . ?
C6 C8 C9 N1 162.4(3) . . . . ?
C6 C8 C9 C10 -72.0(4) . . . . ?
N1 C9 C10 C11 -109.9(4) . . . . ?
C8 C9 C10 C11 122.2(4) . . . . ?
N1 C9 C10 C14 75.4(5) . . . . ?
C8 C9 C10 C14 -52.5(5) . . . . ?
N1 C9 C10 Fe 163.4(3) . . . . ?
C8 C9 C10 Fe 35.5(4) . . . . ?
C1 Fe C10 C11 -123.4(2) . . . . ?
C5 Fe C10 C11 -162.7(2) . . . . ?
C14 Fe C10 C11 117.1(3) . . . . ?
C2 Fe C10 C11 -85.0(2) . . . . ?
C13 Fe C10 C11 79.6(2) . . . . ?
C4 Fe C10 C11 -180.0(3) . . . . ?
C12 Fe C10 C11 36.6(2) . . . . ?
C3 Fe C10 C11 -68.8(4) . . . . ?
C1 Fe C10 C14 119.5(2) . . . . ?
C5 Fe C10 C14 80.1(3) . . . . ?
C11 Fe C10 C14 -117.1(3) . . . . ?
C2 Fe C10 C14 157.9(2) . . . . ?
C13 Fe C10 C14 -37.6(2) . . . . ?
C4 Fe C10 C14 62.9(4) . . . . ?
C12 Fe C10 C14 -80.5(2) . . . . ?
C3 Fe C10 C14 174.0(3) . . . . ?
C1 Fe C10 C9 -3.7(3) . . . . ?
C5 Fe C10 C9 -43.0(3) . . . . ?
C14 Fe C10 C9 -123.1(4) . . . . ?
C11 Fe C10 C9 119.7(4) . . . . ?
C2 Fe C10 C9 34.8(3) . . . . ?
C13 Fe C10 C9 -160.7(3) . . . . ?
C4 Fe C10 C9 -60.3(5) . . . . ?
C12 Fe C10 C9 156.3(3) . . . . ?
C3 Fe C10 C9 50.9(5) . . . . ?
C14 C10 C11 C12 1.4(4) . . . . ?
C9 C10 C11 C12 -174.2(3) . . . . ?
Fe C10 C11 C12 -59.1(3) . . . . ?
C14 C10 C11 Fe 60.5(3) . . . . ?
C9 C10 C11 Fe -115.1(4) . . . . ?
C10 Fe C11 C12 120.5(3) . . . . ?
C1 Fe C11 C12 -170.3(2) . . . . ?
C5 Fe C11 C12 157.4(4) . . . . ?
C14 Fe C11 C12 81.3(3) . . . . ?
C2 Fe C11 C12 -127.5(3) . . . . ?
C13 Fe C11 C12 37.1(3) . . . . ?
C4 Fe C11 C12 -59.5(7) . . . . ?
C3 Fe C11 C12 -87.3(3) . . . . ?
C1 Fe C11 C10 69.2(3) . . . . ?
C5 Fe C11 C10 36.9(5) . . . . ?
C14 Fe C11 C10 -39.2(2) . . . . ?
C2 Fe C11 C10 112.0(2) . . . . ?
C13 Fe C11 C10 -83.4(3) . . . . ?
C4 Fe C11 C10 180.0(5) . . . . ?
C12 Fe C11 C10 -120.5(3) . . . . ?
C3 Fe C11 C10 152.2(2) . . . . ?
C10 C11 C12 C13 -1.0(4) . . . . ?
Fe C11 C12 C13 -59.0(3) . . . . ?
C10 C11 C12 Fe 58.0(3) . . . . ?
C10 Fe C12 C13 82.2(3) . . . . ?
C1 Fe C12 C13 142.0(4) . . . . ?
C5 Fe C12 C13 -27.5(7) . . . . ?
C14 Fe C12 C13 37.6(2) . . . . ?
C11 Fe C12 C13 119.7(4) . . . . ?
C2 Fe C12 C13 -169.0(2) . . . . ?
C4 Fe C12 C13 -78.5(3) . . . . ?
C3 Fe C12 C13 -123.2(3) . . . . ?
C10 Fe C12 C11 -37.5(2) . . . . ?
C1 Fe C12 C11 22.2(5) . . . . ?
C5 Fe C12 C11 -147.3(5) . . . . ?
C14 Fe C12 C11 -82.1(3) . . . . ?
C2 Fe C12 C11 71.3(3) . . . . ?
C13 Fe C12 C11 -119.7(4) . . . . ?
C4 Fe C12 C11 161.7(2) . . . . ?
C3 Fe C12 C11 117.1(3) . . . . ?
C11 C12 C13 C14 0.2(5) . . . . ?
Fe C12 C13 C14 -58.5(3) . . . . ?
C11 C12 C13 Fe 58.7(3) . . . . ?
C10 Fe C13 C12 -81.8(3) . . . . ?
C1 Fe C13 C12 -145.8(3) . . . . ?
C5 Fe C13 C12 170.0(2) . . . . ?
C14 Fe C13 C12 -119.9(3) . . . . ?
C11 Fe C13 C12 -37.3(2) . . . . ?
C2 Fe C13 C12 35.2(7) . . . . ?
C4 Fe C13 C12 125.1(3) . . . . ?
C3 Fe C13 C12 82.1(3) . . . . ?
C10 Fe C13 C14 38.1(2) . . . . ?
C1 Fe C13 C14 -25.8(5) . . . . ?
C5 Fe C13 C14 -70.1(3) . . . . ?
C11 Fe C13 C14 82.6(2) . . . . ?
C2 Fe C13 C14 155.1(6) . . . . ?
C4 Fe C13 C14 -114.9(2) . . . . ?
C12 Fe C13 C14 119.9(3) . . . . ?
C3 Fe C13 C14 -157.9(2) . . . . ?
C12 C13 C14 C10 0.7(5) . . . . ?
Fe C13 C14 C10 -58.7(3) . . . . ?
C12 C13 C14 Fe 59.3(3) . . . . ?
C11 C10 C14 C13 -1.2(4) . . . . ?
C9 C10 C14 C13 174.2(4) . . . . ?
Fe C10 C14 C13 59.5(3) . . . . ?
C11 C10 C14 Fe -60.7(3) . . . . ?
C9 C10 C14 Fe 114.7(4) . . . . ?
C10 Fe C14 C13 -119.4(3) . . . . ?
C1 Fe C14 C13 168.0(2) . . . . ?
C5 Fe C14 C13 126.0(3) . . . . ?
C11 Fe C14 C13 -80.3(2) . . . . ?
C2 Fe C14 C13 -165.9(3) . . . . ?
C4 Fe C14 C13 87.5(3) . . . . ?
C12 Fe C14 C13 -36.9(2) . . . . ?
C3 Fe C14 C13 68.4(6) . . . . ?
C1 Fe C14 C10 -72.6(2) . . . . ?
C5 Fe C14 C10 -114.6(2) . . . . ?
C11 Fe C14 C10 39.1(2) . . . . ?
C2 Fe C14 C10 -46.6(4) . . . . ?
C13 Fe C14 C10 119.4(3) . . . . ?
C4 Fe C14 C10 -153.1(2) . . . . ?
C12 Fe C14 C10 82.5(2) . . . . ?
C3 Fe C14 C10 -172.2(4) . . . . ?
C9 N1 C15 C17 -62.5(4) . . . . ?
C9 N1 C15 C16 175.9(3) . . . . ?
N1 C15 C17 C22 140.9(4) . . . . ?
C16 C15 C17 C22 -98.9(5) . . . . ?
N1 C15 C17 C18 -41.1(5) . . . . ?
C16 C15 C17 C18 79.1(5) . . . . ?
C22 C17 C18 C19 1.0(6) . . . . ?
C15 C17 C18 C19 -177.0(4) . . . . ?
C17 C18 C19 C20 -0.5(6) . . . . ?
C18 C19 C20 C21 -0.3(7) . . . . ?
C19 C20 C21 C22 0.7(7) . . . . ?
C18 C17 C22 C21 -0.7(6) . . . . ?
C15 C17 C22 C21 177.4(4) . . . . ?
C20 C21 C22 C17 -0.2(7) . . . . ?
